data_7023140
loop_
_publ_author_name
'Tian, Jumei'
'Li, Bo'
'Zhang, Xiaoying'
'Li, Xiaolei'
'Li, Xiaoliang'
'Zhang, Jingping'

_publ_section_title
;
 Three novel 1D lanthanide-carboxylate polymeric complexes: syntheses,
 crystal structures and magnetic analyses.
;
_journal_issue 23
_journal_name_full 'Dalton transactions (Cambridge, England : 2003)'
_journal_page_first 8504
_journal_page_last 8511
_journal_paper_doi 10.1039/c3dt50782c
_journal_volume 42
_journal_year 2013
_chemical_formula_sum 'C35 H34 Gd N5 O15'
_chemical_formula_weight 921.92
_chemical_name_systematic
;
?
;
_space_group_IT_number 2
_symmetry_cell_setting triclinic
_symmetry_space_group_name_Hall '-P 1'
_symmetry_space_group_name_H-M 'P -1'
_atom_sites_solution_hydrogens geom
_atom_sites_solution_primary direct
_atom_sites_solution_secondary difmap
_audit_creation_method SHELXL-97
_cell_angle_alpha 92.229(5)
_cell_angle_beta 90.403(5)
_cell_angle_gamma 96.000(5)
_cell_formula_units_Z 2
_cell_length_a 9.8528(6)
_cell_length_b 13.4639(8)
_cell_length_c 14.2272(10)
_cell_measurement_reflns_used 7952
_cell_measurement_temperature 293(2)
_cell_measurement_theta_max 27.00
_cell_measurement_theta_min 3.02
_cell_volume 1875.5(2)
_computing_cell_refinement CrysAlis
_computing_data_collection 'CrysAlis (Oxford Diffraction,2006)'
_computing_data_reduction CrysAlis
_computing_molecular_graphics 'SHELXTL-PLUS (Sheldrick, 1990)'
_computing_publication_material SHELXL-97
_computing_structure_refinement 'SHELXL-97 (Sheldrick, 2008)'
_computing_structure_solution 'SHELXL-97 (Sheldrick, 2008)'
_diffrn_ambient_temperature 293(2)
_diffrn_detector_area_resol_mean 10.0
_diffrn_measured_fraction_theta_full 0.970
_diffrn_measured_fraction_theta_max 0.970
_diffrn_measurement_device_type 'Oxford diffraction Gemini R Ultra'
_diffrn_measurement_method '\w scan'
_diffrn_radiation_monochromator graphite
_diffrn_radiation_source 'fine-focus sealed tube'
_diffrn_radiation_type MoK\a
_diffrn_radiation_wavelength 0.71073
_diffrn_reflns_av_R_equivalents 0.0465
_diffrn_reflns_limit_h_max 12
_diffrn_reflns_limit_h_min -12
_diffrn_reflns_limit_k_max 17
_diffrn_reflns_limit_k_min -15
_diffrn_reflns_limit_l_max 18
_diffrn_reflns_limit_l_min -15
_diffrn_reflns_number 13349
_diffrn_reflns_theta_full 27.00
_diffrn_reflns_theta_max 27.00
_diffrn_reflns_theta_min 3.02
_exptl_absorpt_coefficient_mu 1.846
_exptl_absorpt_correction_T_max 0.679
_exptl_absorpt_correction_T_min 0.559
_exptl_absorpt_correction_type multi-scan
_exptl_absorpt_process_details
;
CrysAlis (Oxford Diffraction, 2006)
;
_exptl_crystal_colour yellow
_exptl_crystal_density_diffrn 1.633
_exptl_crystal_density_method 'not measured'
_exptl_crystal_description rod
_exptl_crystal_F_000 926
_exptl_crystal_size_max 0.32
_exptl_crystal_size_mid 0.28
_exptl_crystal_size_min 0.21
_refine_diff_density_max 1.568
_refine_diff_density_min -1.037
_refine_diff_density_rms 0.119
_refine_ls_extinction_method none
_refine_ls_goodness_of_fit_ref 1.028
_refine_ls_hydrogen_treatment mixed
_refine_ls_matrix_type full
_refine_ls_number_parameters 520
_refine_ls_number_reflns 8197
_refine_ls_number_restraints 6
_refine_ls_restrained_S_all 1.028
_refine_ls_R_factor_all 0.0677
_refine_ls_R_factor_gt 0.0509
_refine_ls_shift/su_max 0.001
_refine_ls_shift/su_mean 0.000
_refine_ls_structure_factor_coef Fsqd
_refine_ls_weighting_details 'calc w=1/[\s^2^(Fo^2^)+(0.0423P)^2^+0.2000P] where P=(Fo^2^+2Fc^2^)/3'
_refine_ls_weighting_scheme calc
_refine_ls_wR_factor_gt 0.1019
_refine_ls_wR_factor_ref 0.1122
_reflns_number_gt 6462
_reflns_number_total 7952
_reflns_threshold_expression >2sigma(I)
_cod_data_source_file c3dt50782c.txt
_cod_data_source_block 2
_cod_database_code 7023140
_diffrn_reflns_av_unetl/neti 0.0869

loop_
_symmetry_equiv_pos_as_xyz
'x, y, z'
'-x, -y, -z'

loop_
_atom_site_label
_atom_site_type_symbol
_atom_site_fract_x
_atom_site_fract_y
_atom_site_fract_z
_atom_site_U_iso_or_equiv
_atom_site_adp_type
_atom_site_occupancy
_atom_site_symmetry_multiplicity
_atom_site_calc_flag
_atom_site_refinement_flags
Gd1 Gd 0.74812(2) 0.493301(17) 0.487944(18) 0.03344(10) Uani 1 1 d D
O1 O 0.9688(8) 0.7023(6) 0.9173(6) 0.173(4) Uani 1 1 d .
O2 O 0.9243(8) 0.5692(6) 0.8523(8) 0.201(6) Uani 1 1 d .
O3 O 0.5866(4) 0.5390(3) 0.5966(3) 0.0459(9) Uani 1 1 d .
O4 O 0.3910(4) 0.6008(3) 0.6274(3) 0.0490(10) Uani 1 1 d .
O5 O 0.5043(8) 0.0455(6) 0.8976(6) 0.150(3) Uani 1 1 d .
O6 O 0.4685(8) 0.0564(5) 0.7569(6) 0.149(3) Uani 1 1 d .
O7 O 0.6564(4) 0.3418(3) 0.5779(3) 0.0459(9) Uani 1 1 d .
O8 O 0.8341(4) 0.4352(2) 0.6391(3) 0.0425(9) Uani 1 1 d .
O9 O 1.1802(10) 0.0138(6) 0.1740(6) 0.169(4) Uani 1 1 d .
O10 O 1.2607(9) 0.0529(6) 0.3069(7) 0.156(3) Uani 1 1 d .
O11 O 0.9022(4) 0.3805(3) 0.4506(3) 0.0566(11) Uani 1 1 d .
O12 O 1.1238(4) 0.3663(3) 0.4442(3) 0.0487(10) Uani 1 1 d .
O13 O 0.8773(4) 0.5548(4) 0.3540(3) 0.0565(11) Uani 1 1 d D
H13B H 0.9610(11) 0.559(5) 0.3543(19) 0.085 Uiso 1 1 d D
H13C H 0.841(2) 0.553(5) 0.3013(11) 0.085 Uiso 1 1 d D
O14 O 0.6363(4) 0.6264(3) 0.4162(3) 0.0537(11) Uani 1 1 d D
H14B H 0.676(6) 0.683(2) 0.410(5) 0.081 Uiso 1 1 d D
H14C H 0.553(5) 0.622(4) 0.405(5) 0.081 Uiso 1 1 d D
N1 N 0.8919(6) 0.6439(5) 0.8754(5) 0.0756(18) Uani 1 1 d .
N2 N 0.5271(7) 0.0865(5) 0.8276(6) 0.0813(19) Uani 1 1 d .
N3 N 1.1728(8) 0.0541(5) 0.2493(5) 0.0815(19) Uani 1 1 d .
N4 N 0.2071(9) 0.1966(5) 0.6194(6) 0.108(3) Uani 1 1 d .
N5 N 0.2562(7) 0.4457(6) 0.8168(5) 0.090(2) Uani 1 1 d .
C1 C 0.7555(10) 0.8015(6) 0.9846(6) 0.108(3) Uani 1 1 d .
H1A H 0.7702 0.7556 1.0327 0.162 Uiso 1 1 calc R
H1B H 0.6930 0.8471 1.0069 0.162 Uiso 1 1 calc R
H1C H 0.8408 0.8383 0.9695 0.162 Uiso 1 1 calc R
C2 C 0.6958(7) 0.7436(5) 0.8969(5) 0.0661(19) Uani 1 1 d .
C3 C 0.7571(6) 0.6710(4) 0.8461(4) 0.0474(14) Uani 1 1 d .
C4 C 0.7009(5) 0.6219(4) 0.7664(4) 0.0403(12) Uani 1 1 d .
H4A H 0.7472 0.5743 0.7346 0.048 Uiso 1 1 calc R
C5 C 0.5752(5) 0.6435(4) 0.7335(4) 0.0383(12) Uani 1 1 d .
C6 C 0.5110(7) 0.7153(5) 0.7829(5) 0.077(2) Uani 1 1 d .
H6A H 0.4260 0.7306 0.7625 0.092 Uiso 1 1 calc R
C7 C 0.5706(9) 0.7646(6) 0.8618(6) 0.097(3) Uani 1 1 d .
H7A H 0.5254 0.8135 0.8926 0.116 Uiso 1 1 calc R
C8 C 0.5135(5) 0.5905(4) 0.6457(4) 0.0353(12) Uani 1 1 d .
C9 C 0.7343(9) 0.1348(6) 0.9863(5) 0.084(2) Uani 1 1 d .
H9A H 0.6608 0.0819 0.9858 0.126 Uiso 1 1 calc R
H9B H 0.7249 0.1799 1.0391 0.126 Uiso 1 1 calc R
H9C H 0.8197 0.1069 0.9910 0.126 Uiso 1 1 calc R
C10 C 0.7301(7) 0.1911(5) 0.8956(4) 0.0564(16) Uani 1 1 d .
C11 C 0.6371(6) 0.1690(4) 0.8214(5) 0.0531(15) Uani 1 1 d .
C12 C 0.6398(6) 0.2225(4) 0.7397(4) 0.0502(15) Uani 1 1 d .
H12A H 0.5754 0.2050 0.6922 0.060 Uiso 1 1 calc R
C13 C 0.7388(6) 0.3017(4) 0.7296(4) 0.0423(13) Uani 1 1 d .
C14 C 0.8328(6) 0.3250(4) 0.8019(4) 0.0511(15) Uani 1 1 d .
H14A H 0.9002 0.3781 0.7963 0.061 Uiso 1 1 calc R
C15 C 0.8278(7) 0.2704(5) 0.8822(5) 0.0613(18) Uani 1 1 d .
H15A H 0.8930 0.2878 0.9293 0.074 Uiso 1 1 calc R
C16 C 0.7433(5) 0.3629(4) 0.6438(4) 0.0389(12) Uani 1 1 d .
C17 C 0.8949(10) -0.0154(5) 0.1713(6) 0.102(3) Uani 1 1 d .
H17A H 0.7980 -0.0334 0.1681 0.153 Uiso 1 1 calc R
H17B H 0.9385 -0.0695 0.1961 0.153 Uiso 1 1 calc R
H17C H 0.9285 -0.0020 0.1094 0.153 Uiso 1 1 calc R
C18 C 0.9258(8) 0.0772(4) 0.2350(5) 0.0637(19) Uani 1 1 d .
C19 C 1.0548(7) 0.1091(4) 0.2730(4) 0.0511(15) Uani 1 1 d .
C20 C 1.0810(6) 0.1913(4) 0.3332(4) 0.0416(13) Uani 1 1 d .
H20A H 1.1686 0.2088 0.3573 0.050 Uiso 1 1 calc R
C21 C 0.9771(5) 0.2474(4) 0.3576(4) 0.0372(12) Uani 1 1 d .
C22 C 0.8471(6) 0.2172(4) 0.3215(5) 0.0608(18) Uani 1 1 d .
H22A H 0.7746 0.2532 0.3379 0.073 Uiso 1 1 calc R
C23 C 0.8255(7) 0.1342(5) 0.2614(5) 0.074(2) Uani 1 1 d .
H23A H 0.7378 0.1163 0.2377 0.089 Uiso 1 1 calc R
C24 C 1.0019(6) 0.3386(4) 0.4223(4) 0.0360(12) Uani 1 1 d .
C25 C 0.0720(10) 0.1948(7) 0.6107(7) 0.106(3) Uani 1 1 d .
H25A H 0.0326 0.2493 0.6366 0.127 Uiso 1 1 calc R
C26 C -0.0110(10) 0.1230(6) 0.5689(6) 0.090(3) Uani 1 1 d .
H26A H -0.1047 0.1268 0.5680 0.108 Uiso 1 1 calc R
C27 C 0.0442(9) 0.0407(5) 0.5258(6) 0.073(2) Uani 1 1 d .
C28 C 0.1816(11) 0.0391(7) 0.5372(7) 0.107(3) Uani 1 1 d .
H28A H 0.2236 -0.0159 0.5153 0.128 Uiso 1 1 calc R
C29 C 0.2576(11) 0.1193(7) 0.5815(8) 0.115(4) Uani 1 1 d .
H29A H 0.3518 0.1182 0.5844 0.138 Uiso 1 1 calc R
C30 C 0.2398(10) 0.5115(9) 0.8836(8) 0.139(5) Uani 1 1 d .
H30A H 0.1620 0.5450 0.8824 0.167 Uiso 1 1 calc R
C31 C 0.4489(7) 0.4879(5) 0.9617(5) 0.0622(18) Uani 1 1 d .
C32 C 0.4622(9) 0.4185(6) 0.8918(6) 0.093(3) Uani 1 1 d .
H32A H 0.5384 0.3831 0.8910 0.112 Uiso 1 1 calc R
C33 C 0.3655(11) 0.3997(7) 0.8224(6) 0.106(3) Uani 1 1 d .
H33A H 0.3785 0.3509 0.7762 0.128 Uiso 1 1 calc R
C34 C 0.3331(10) 0.5342(8) 0.9568(7) 0.124(4) Uani 1 1 d .
H34A H 0.3161 0.5818 1.0032 0.149 Uiso 1 1 calc R
O15 O 0.6030(12) 0.1397(7) 0.5035(9) 0.213(5) Uani 1 1 d .
H15 H 0.6025 0.1986 0.5203 0.319 Uiso 1 1 calc R
C35 C 0.514(2) 0.1176(18) 0.4248(14) 0.344(17) Uani 1 1 d .
H35C H 0.5550 0.1477 0.3703 0.516 Uiso 1 1 calc R
H35A H 0.4288 0.1437 0.4371 0.516 Uiso 1 1 calc R
H35B H 0.4989 0.0465 0.4138 0.516 Uiso 1 1 calc R

loop_
_atom_site_aniso_label
_atom_site_aniso_U_11
_atom_site_aniso_U_22
_atom_site_aniso_U_33
_atom_site_aniso_U_23
_atom_site_aniso_U_13
_atom_site_aniso_U_12
Gd1 0.02009(13) 0.04429(16) 0.03509(17) -0.00956(10) -0.00529(10) 0.00388(10)
O1 0.092(5) 0.234(8) 0.188(9) -0.106(7) -0.096(6) 0.041(5)
O2 0.123(7) 0.169(7) 0.316(13) -0.128(8) -0.154(8) 0.094(6)
O3 0.032(2) 0.062(2) 0.042(2) -0.0224(18) -0.0019(17) 0.0046(17)
O4 0.025(2) 0.070(2) 0.052(3) -0.0167(19) -0.0167(18) 0.0109(17)
O5 0.128(7) 0.179(7) 0.134(7) 0.081(6) -0.005(5) -0.059(5)
O6 0.135(7) 0.144(6) 0.151(7) 0.051(5) -0.051(6) -0.079(5)
O7 0.035(2) 0.055(2) 0.046(2) -0.0021(18) -0.0132(18) -0.0027(17)
O8 0.032(2) 0.046(2) 0.048(2) -0.0016(17) -0.0075(17) -0.0006(16)
O9 0.193(9) 0.174(7) 0.146(7) -0.090(6) 0.000(6) 0.081(6)
O10 0.120(7) 0.193(8) 0.167(8) -0.061(6) -0.024(6) 0.101(6)
O11 0.046(3) 0.070(3) 0.056(3) -0.024(2) -0.008(2) 0.027(2)
O12 0.034(2) 0.056(2) 0.053(3) -0.0171(18) -0.0090(18) -0.0029(17)
O13 0.023(2) 0.100(3) 0.046(3) 0.004(2) -0.0036(18) 0.006(2)
O14 0.027(2) 0.061(3) 0.073(3) 0.009(2) -0.007(2) 0.0008(18)
N1 0.058(4) 0.092(4) 0.075(4) -0.019(3) -0.043(3) 0.010(3)
N2 0.067(5) 0.084(4) 0.091(6) 0.023(4) -0.002(4) -0.005(4)
N3 0.098(6) 0.075(4) 0.076(5) -0.025(3) 0.000(4) 0.039(4)
N4 0.098(7) 0.078(5) 0.145(8) 0.003(5) -0.015(6) -0.009(4)
N5 0.063(5) 0.147(6) 0.062(5) -0.005(4) -0.024(4) 0.027(4)
C1 0.116(8) 0.121(7) 0.082(6) -0.061(5) -0.045(6) 0.019(6)
C2 0.061(5) 0.082(4) 0.054(4) -0.026(3) -0.024(3) 0.009(4)
C3 0.037(3) 0.058(3) 0.046(4) -0.006(3) -0.016(3) 0.002(3)
C4 0.029(3) 0.049(3) 0.041(3) -0.012(2) -0.006(2) 0.003(2)
C5 0.030(3) 0.045(3) 0.039(3) -0.012(2) -0.010(2) 0.006(2)
C6 0.046(4) 0.105(5) 0.082(5) -0.046(4) -0.019(4) 0.035(4)
C7 0.084(6) 0.118(6) 0.090(6) -0.070(5) -0.037(5) 0.047(5)
C8 0.022(3) 0.050(3) 0.032(3) -0.006(2) -0.005(2) 0.000(2)
C9 0.103(7) 0.086(5) 0.067(5) 0.021(4) 0.013(5) 0.021(5)
C10 0.065(5) 0.062(4) 0.046(4) 0.000(3) 0.004(3) 0.023(3)
C11 0.049(4) 0.051(3) 0.060(4) 0.001(3) 0.007(3) 0.009(3)
C12 0.037(3) 0.058(4) 0.056(4) -0.002(3) -0.005(3) 0.010(3)
C13 0.036(3) 0.048(3) 0.044(3) -0.004(2) -0.003(3) 0.008(2)
C14 0.047(4) 0.058(4) 0.048(4) 0.002(3) -0.007(3) 0.002(3)
C15 0.068(5) 0.070(4) 0.046(4) -0.003(3) -0.020(3) 0.009(4)
C16 0.027(3) 0.045(3) 0.045(3) -0.006(2) -0.002(2) 0.006(2)
C17 0.141(9) 0.069(5) 0.091(7) -0.036(4) -0.024(6) 0.001(5)
C18 0.084(6) 0.047(3) 0.058(4) -0.012(3) -0.015(4) 0.005(3)
C19 0.062(4) 0.043(3) 0.049(4) -0.007(3) 0.005(3) 0.013(3)
C20 0.035(3) 0.040(3) 0.050(4) -0.004(2) 0.000(3) 0.004(2)
C21 0.032(3) 0.041(3) 0.037(3) -0.009(2) -0.008(2) 0.002(2)
C22 0.036(3) 0.064(4) 0.081(5) -0.024(3) -0.010(3) 0.006(3)
C23 0.052(4) 0.075(4) 0.089(6) -0.029(4) -0.034(4) -0.001(4)
C24 0.037(3) 0.043(3) 0.028(3) -0.002(2) -0.006(2) 0.006(2)
C25 0.079(7) 0.098(6) 0.135(9) -0.009(6) 0.006(6) -0.014(5)
C26 0.104(7) 0.066(5) 0.095(7) -0.003(4) 0.005(5) -0.009(5)
C27 0.080(6) 0.067(5) 0.072(5) 0.018(4) -0.002(4) -0.003(4)
C28 0.098(8) 0.100(6) 0.118(8) 0.009(6) -0.021(6) -0.008(6)
C29 0.093(8) 0.089(6) 0.161(11) -0.028(6) -0.037(7) 0.014(6)
C30 0.080(7) 0.227(12) 0.121(9) -0.057(9) -0.052(7) 0.088(8)
C31 0.051(4) 0.096(5) 0.044(4) 0.002(4) -0.009(3) 0.028(4)
C32 0.091(6) 0.136(7) 0.059(5) -0.028(5) -0.034(5) 0.063(5)
C33 0.110(8) 0.152(8) 0.064(6) -0.023(5) -0.030(5) 0.052(7)
C34 0.081(7) 0.183(9) 0.115(8) -0.074(7) -0.045(6) 0.078(7)
O15 0.233(13) 0.155(8) 0.249(14) -0.011(8) 0.015(11) 0.018(7)
C35 0.29(3) 0.52(4) 0.19(2) -0.09(2) -0.13(2) -0.07(3)

loop_
_atom_type_symbol
_atom_type_description
_atom_type_scat_dispersion_real
_atom_type_scat_dispersion_imag
_atom_type_scat_source
C C 0.0033 0.0016 'International Tables Vol C Tables 4.2.6.8 and 6.1.1.4'
H H 0.0000 0.0000 'International Tables Vol C Tables 4.2.6.8 and 6.1.1.4'
Gd Gd -0.1653 3.9035 'International Tables Vol C Tables 4.2.6.8 and 6.1.1.4'
N N 0.0061 0.0033 'International Tables Vol C Tables 4.2.6.8 and 6.1.1.4'
O O 0.0106 0.0060 'International Tables Vol C Tables 4.2.6.8 and 6.1.1.4'

loop_
_geom_angle_atom_site_label_1
_geom_angle_atom_site_label_2
_geom_angle_atom_site_label_3
_geom_angle
_geom_angle_site_symmetry_1
_geom_angle_site_symmetry_3
O11 Gd1 O12 105.94(14) . 2_766
O11 Gd1 O3 145.39(15) . .
O12 Gd1 O3 82.18(13) 2_766 .
O11 Gd1 O4 83.83(13) . 2_666
O12 Gd1 O4 156.70(14) 2_766 2_666
O3 Gd1 O4 101.94(13) . 2_666
O11 Gd1 O13 72.46(16) . .
O12 Gd1 O13 78.89(15) 2_766 .
O3 Gd1 O13 141.67(15) . .
O4 Gd1 O13 84.25(14) 2_666 .
O11 Gd1 O14 139.96(16) . .
O12 Gd1 O14 79.73(13) 2_766 .
O3 Gd1 O14 74.14(15) . .
O4 Gd1 O14 79.43(13) 2_666 .
O13 Gd1 O14 69.88(15) . .
O11 Gd1 O8 72.97(14) . .
O12 Gd1 O8 75.57(12) 2_766 .
O3 Gd1 O8 76.88(13) . .
O4 Gd1 O8 127.73(12) 2_666 .
O13 Gd1 O8 128.70(12) . .
O14 Gd1 O8 144.01(14) . .
O11 Gd1 O7 77.74(14) . .
O12 Gd1 O7 124.30(13) 2_766 .
O3 Gd1 O7 70.37(13) . .
O4 Gd1 O7 78.05(13) 2_666 .
O13 Gd1 O7 146.70(15) . .
O14 Gd1 O7 132.42(13) . .
O8 Gd1 O7 51.86(11) . .
O11 Gd1 C16 74.65(15) . .
O12 Gd1 C16 99.54(14) 2_766 .
O3 Gd1 C16 70.81(14) . .
O4 Gd1 C16 103.47(14) 2_666 .
O13 Gd1 C16 145.13(14) . .
O14 Gd1 C16 144.67(15) . .
O8 Gd1 C16 25.74(12) . .
O7 Gd1 C16 26.15(12) . .
C8 O3 Gd1 161.6(4) . .
C8 O4 Gd1 125.9(3) . 2_666
C16 O7 Gd1 92.0(3) . .
C16 O8 Gd1 94.7(3) . .
C24 O11 Gd1 165.4(4) . .
C24 O12 Gd1 138.4(4) . 2_766
Gd1 O13 H13B 120.9(17) . .
Gd1 O13 H13C 120.4(17) . .
H13B O13 H13C 115(2) . .
Gd1 O14 H14B 122(5) . .
Gd1 O14 H14C 123(4) . .
H14B O14 H14C 114(5) . .
O2 N1 O1 119.9(8) . .
O2 N1 C3 119.5(6) . .
O1 N1 C3 120.3(7) . .
O5 N2 O6 119.8(8) . .
O5 N2 C11 121.8(8) . .
O6 N2 C11 118.0(7) . .
O9 N3 O10 121.2(9) . .
O9 N3 C19 120.5(8) . .
O10 N3 C19 118.2(7) . .
C29 N4 C25 114.7(8) . .
C30 N5 C33 116.2(7) . .
C2 C1 H1A 109.5 . .
C2 C1 H1B 109.5 . .
H1A C1 H1B 109.5 . .
C2 C1 H1C 109.5 . .
H1A C1 H1C 109.5 . .
H1B C1 H1C 109.5 . .
C3 C2 C7 115.3(6) . .
C3 C2 C1 125.6(6) . .
C7 C2 C1 119.1(7) . .
C4 C3 C2 123.8(5) . .
C4 C3 N1 116.0(6) . .
C2 C3 N1 120.2(5) . .
C3 C4 C5 119.8(5) . .
C3 C4 H4A 120.1 . .
C5 C4 H4A 120.1 . .
C6 C5 C4 117.8(5) . .
C6 C5 C8 122.1(5) . .
C4 C5 C8 120.1(5) . .
C7 C6 C5 121.2(6) . .
C7 C6 H6A 119.4 . .
C5 C6 H6A 119.4 . .
C6 C7 C2 122.1(7) . .
C6 C7 H7A 118.9 . .
C2 C7 H7A 118.9 . .
O3 C8 O4 124.5(5) . .
O3 C8 C5 118.2(4) . .
O4 C8 C5 117.3(5) . .
C10 C9 H9A 109.5 . .
C10 C9 H9B 109.5 . .
H9A C9 H9B 109.5 . .
C10 C9 H9C 109.5 . .
H9A C9 H9C 109.5 . .
H9B C9 H9C 109.5 . .
C15 C10 C11 115.2(6) . .
C15 C10 C9 118.7(6) . .
C11 C10 C9 126.1(6) . .
C12 C11 C10 123.4(6) . .
C12 C11 N2 116.3(6) . .
C10 C11 N2 120.3(6) . .
C13 C12 C11 119.5(6) . .
C13 C12 H12A 120.3 . .
C11 C12 H12A 120.3 . .
C12 C13 C14 118.3(5) . .
C12 C13 C16 121.3(5) . .
C14 C13 C16 120.4(5) . .
C15 C14 C13 120.9(5) . .
C15 C14 H14A 119.5 . .
C13 C14 H14A 119.5 . .
C14 C15 C10 122.7(6) . .
C14 C15 H15A 118.7 . .
C10 C15 H15A 118.7 . .
O8 C16 O7 121.2(5) . .
O8 C16 C13 118.6(5) . .
O7 C16 C13 120.2(4) . .
O8 C16 Gd1 59.5(3) . .
O7 C16 Gd1 61.8(3) . .
C13 C16 Gd1 175.7(4) . .
C18 C17 H17A 109.5 . .
C18 C17 H17B 109.5 . .
H17A C17 H17B 109.5 . .
C18 C17 H17C 109.5 . .
H17A C17 H17C 109.5 . .
H17B C17 H17C 109.5 . .
C23 C18 C19 115.0(5) . .
C23 C18 C17 121.0(7) . .
C19 C18 C17 124.0(7) . .
C20 C19 C18 123.6(6) . .
C20 C19 N3 116.0(6) . .
C18 C19 N3 120.4(6) . .
C21 C20 C19 119.6(5) . .
C21 C20 H20A 120.2 . .
C19 C20 H20A 120.2 . .
C20 C21 C22 118.2(5) . .
C20 C21 C24 121.3(5) . .
C22 C21 C24 120.5(5) . .
C23 C22 C21 120.1(6) . .
C23 C22 H22A 119.9 . .
C21 C22 H22A 119.9 . .
C18 C23 C22 123.4(6) . .
C18 C23 H23A 118.3 . .
C22 C23 H23A 118.3 . .
O11 C24 O12 124.8(5) . .
O11 C24 C21 118.8(5) . .
O12 C24 C21 116.4(5) . .
C26 C25 N4 126.2(10) . .
C26 C25 H25A 116.9 . .
N4 C25 H25A 116.9 . .
C25 C26 C27 119.0(10) . .
C25 C26 H26A 120.5 . .
C27 C26 H26A 120.5 . .
C28 C27 C26 115.7(8) . .
C28 C27 C27 122.9(10) . 2_556
C26 C27 C27 121.4(10) . 2_556
C27 C28 C29 119.6(10) . .
C27 C28 H28A 120.2 . .
C29 C28 H28A 120.2 . .
N4 C29 C28 124.6(10) . .
N4 C29 H29A 117.7 . .
C28 C29 H29A 117.7 . .
N5 C30 C34 123.0(9) . .
N5 C30 H30A 118.5 . .
C34 C30 H30A 118.5 . .
C32 C31 C34 114.8(7) . .
C32 C31 C31 123.4(8) . 2_667
C34 C31 C31 121.9(9) . 2_667
C31 C32 C33 121.0(8) . .
C31 C32 H32A 119.5 . .
C33 C32 H32A 119.5 . .
N5 C33 C32 124.2(9) . .
N5 C33 H33A 117.9 . .
C32 C33 H33A 117.9 . .
C31 C34 C30 120.9(9) . .
C31 C34 H34A 119.6 . .
C30 C34 H34A 119.6 . .
C35 O15 H15 109.5 . .
O15 C35 H35C 109.5 . .
O15 C35 H35A 109.5 . .
H35C C35 H35A 109.5 . .
O15 C35 H35B 109.5 . .
H35C C35 H35B 109.5 . .
H35A C35 H35B 109.5 . .

loop_
_geom_bond_atom_site_label_1
_geom_bond_atom_site_label_2
_geom_bond_distance
_geom_bond_site_symmetry_2
Gd1 O11 2.308(4) .
Gd1 O12 2.332(3) 2_766
Gd1 O3 2.338(4) .
Gd1 O4 2.371(3) 2_666
Gd1 O13 2.424(4) .
Gd1 O14 2.451(4) .
Gd1 O8 2.490(4) .
Gd1 O7 2.539(4) .
Gd1 C16 2.879(5) .
O1 N1 1.174(8) .
O2 N1 1.125(8) .
O3 C8 1.250(6) .
O4 C8 1.256(6) .
O4 Gd1 2.371(3) 2_666
O5 N2 1.170(8) .
O6 N2 1.192(9) .
O7 C16 1.270(6) .
O8 C16 1.255(6) .
O9 N3 1.189(9) .
O10 N3 1.189(9) .
O11 C24 1.244(6) .
O12 C24 1.254(6) .
O12 Gd1 2.332(3) 2_766
O13 H13B 0.820(10) .
O13 H13C 0.825(10) .
O14 H14B 0.823(10) .
O14 H14C 0.83(5) .
N1 C3 1.475(8) .
N2 C11 1.474(8) .
N3 C19 1.476(9) .
N4 C29 1.300(12) .
N4 C25 1.333(11) .
N5 C30 1.296(11) .
N5 C33 1.300(10) .
C1 C2 1.526(9) .
C1 H1A 0.9600 .
C1 H1B 0.9600 .
C1 H1C 0.9600 .
C2 C3 1.384(9) .
C2 C7 1.388(10) .
C3 C4 1.374(7) .
C4 C5 1.384(7) .
C4 H4A 0.9300 .
C5 C6 1.382(8) .
C5 C8 1.505(7) .
C6 C7 1.377(9) .
C6 H6A 0.9300 .
C7 H7A 0.9300 .
C9 C10 1.524(9) .
C9 H9A 0.9600 .
C9 H9B 0.9600 .
C9 H9C 0.9600 .
C10 C15 1.382(9) .
C10 C11 1.395(9) .
C11 C12 1.391(8) .
C12 C13 1.381(7) .
C12 H12A 0.9300 .
C13 C14 1.384(8) .
C13 C16 1.497(7) .
C14 C15 1.381(8) .
C14 H14A 0.9300 .
C15 H15A 0.9300 .
C17 C18 1.515(9) .
C17 H17A 0.9600 .
C17 H17B 0.9600 .
C17 H17C 0.9600 .
C18 C23 1.360(10) .
C18 C19 1.396(9) .
C19 C20 1.374(7) .
C20 C21 1.373(7) .
C20 H20A 0.9300 .
C21 C22 1.391(7) .
C21 C24 1.504(7) .
C22 C23 1.377(8) .
C22 H22A 0.9300 .
C23 H23A 0.9300 .
C25 C26 1.319(11) .
C25 H25A 0.9300 .
C26 C27 1.407(11) .
C26 H26A 0.9300 .
C27 C28 1.365(12) .
C27 C27 1.493(15) 2_556
C28 C29 1.377(11) .
C28 H28A 0.9300 .
C29 H29A 0.9300 .
C30 C34 1.388(12) .
C30 H30A 0.9300 .
C31 C32 1.354(10) .
C31 C34 1.359(10) .
C31 C31 1.483(12) 2_667
C32 C33 1.365(11) .
C32 H32A 0.9300 .
C33 H33A 0.9300 .
C34 H34A 0.9300 .
O15 C35 1.418(17) .
O15 H15 0.8200 .
C35 H35C 0.9600 .
C35 H35A 0.9600 .
C35 H35B 0.9600 .

loop_
_geom_hbond_atom_site_label_D
_geom_hbond_atom_site_label_H
_geom_hbond_atom_site_label_A
_geom_hbond_distance_DH
_geom_hbond_distance_HA
_geom_hbond_distance_DA
_geom_hbond_angle_DHA
_geom_hbond_site_symmetry_A
O13 H13B O8 0.820(10) 2.014(11) 2.833(5) 177(3) 2_766
O13 H13C N5 0.825(10) 1.931(13) 2.754(7) 174(5) 2_666
O14 H14B N4 0.823(10) 1.953(19) 2.766(8) 170(7) 2_666
O14 H14C O7 0.83(5) 2.19(6) 2.961(6) 156(7) 2_666
O14 H14C O3 0.83(5) 2.44(4) 2.960(5) 122(6) 2_666
O15 H15 O7 0.82 2.08 2.876(11) 163.5 .
